data_4127467
loop_
_publ_author_name
'Reed, Christopher J.'
'Agapie, Theodor'

_publ_section_title
;
 A Terminal Fe<sup>III</sup>-Oxo in a Tetranuclear Cluster: Effects of
 Distal Metal Centers on Structure and Reactivity.
;
_journal_issue 24
_journal_name_full 'Journal of the American Chemical Society'
_journal_page_first 9479
_journal_page_last 9484
_journal_paper_doi 10.1021/jacs.9b03157
_journal_volume 141
_journal_year 2019
_chemical_formula_moiety 'C78 H76 Fe4 N15 O5, 2(C6 H6)'
_chemical_formula_sum 'C90 H88 Fe4 N15 O5'
_chemical_formula_weight 1683.15
_space_group_crystal_system triclinic
_space_group_IT_number 2
_space_group_name_Hall '-P 1'
_space_group_name_H-M_alt 'P -1'
_symmetry_space_group_name_Hall '-P 1'
_symmetry_space_group_name_H-M 'P -1'
_atom_sites_solution_hydrogens mixed
_atom_sites_solution_primary dual
_audit_creation_date 2018-10-09
_audit_creation_method
;
Olex2 1.2
(compiled 2018.05.29 svn.r3508 for OlexSys, GUI svn.r5506)
;
_audit_update_record
;
2019-03-14 deposited with the CCDC.    2019-03-22 downloaded from the CCDC.
;
_cell_angle_alpha 70.794(3)
_cell_angle_beta 86.911(3)
_cell_angle_gamma 70.570(3)
_cell_formula_units_Z 2
_cell_length_a 14.1115(11)
_cell_length_b 15.0509(11)
_cell_length_c 21.1556(16)
_cell_measurement_reflns_used 9443
_cell_measurement_temperature 100(2)
_cell_measurement_theta_max 38.31
_cell_measurement_theta_min 2.37
_cell_volume 3993.7(5)
_computing_cell_refinement 'SAINT V8.38A (?, 2016)'
_computing_data_reduction 'SAINT V8.38A (?, 2016)'
_computing_molecular_graphics 'Olex2 (Dolomanov et al., 2009)'
_computing_publication_material 'Olex2 (Dolomanov et al., 2009)'
_computing_structure_refinement 'ShelXL (Sheldrick, 2015)'
_computing_structure_solution 'ShelXT (Sheldrick, 2015)'
_diffrn_ambient_temperature 100.0
_diffrn_detector_area_resol_mean 10.24
_diffrn_detector_type 'Bruker PHOTON 100 CMOS'
_diffrn_measured_fraction_theta_full 0.998
_diffrn_measured_fraction_theta_max 0.919
_diffrn_measurement_device '\k-geometry diffractometer'
_diffrn_measurement_device_type 'Bruker APEX-II CCD'
_diffrn_measurement_method '\f and \w scans'
_diffrn_radiation_type MoK\a
_diffrn_radiation_wavelength 0.71073
_diffrn_reflns_av_R_equivalents 0.0414
_diffrn_reflns_av_unetI/netI 0.0446
_diffrn_reflns_Laue_measured_fraction_full 0.998
_diffrn_reflns_Laue_measured_fraction_max 0.919
_diffrn_reflns_limit_h_max 23
_diffrn_reflns_limit_h_min -24
_diffrn_reflns_limit_k_max 25
_diffrn_reflns_limit_k_min -25
_diffrn_reflns_limit_l_max 36
_diffrn_reflns_limit_l_min -36
_diffrn_reflns_number 143926
_diffrn_reflns_point_group_measured_fraction_full 0.998
_diffrn_reflns_point_group_measured_fraction_max 0.919
_diffrn_reflns_theta_full 25.242
_diffrn_reflns_theta_max 38.534
_diffrn_reflns_theta_min 2.370
_diffrn_standards_number 0
_exptl_absorpt_coefficient_mu 0.777
_exptl_absorpt_correction_T_max 1.0000
_exptl_absorpt_correction_T_min 0.9354
_exptl_absorpt_correction_type multi-scan
_exptl_absorpt_process_details
;
SADABS-2016/2 (Bruker,2016/2) was used for absorption correction.
wR2(int) was 0.0732 before and 0.0502 after correction.
The Ratio of minimum to maximum transmission is 0.9354.
The \l/2 correction factor is Not present.
;
_exptl_crystal_colour blue
_exptl_crystal_colour_primary blue
_exptl_crystal_density_diffrn 1.400
_exptl_crystal_description block
_exptl_crystal_F_000 1754
_exptl_crystal_size_max 0.27
_exptl_crystal_size_mid 0.14
_exptl_crystal_size_min 0.12
_refine_diff_density_max 0.850
_refine_diff_density_min -0.637
_refine_diff_density_rms 0.080
_refine_ls_extinction_method none
_refine_ls_goodness_of_fit_ref 1.019
_refine_ls_hydrogen_treatment mixed
_refine_ls_matrix_type full
_refine_ls_number_parameters 1052
_refine_ls_number_reflns 41418
_refine_ls_number_restraints 0
_refine_ls_restrained_S_all 1.019
_refine_ls_R_factor_all 0.0606
_refine_ls_R_factor_gt 0.0412
_refine_ls_shift/su_max 0.002
_refine_ls_shift/su_mean 0.000
_refine_ls_structure_factor_coef Fsqd
_refine_ls_weighting_details 'w=1/[\s^2^(Fo^2^)+(0.0456P)^2^+1.7735P] where P=(Fo^2^+2Fc^2^)/3'
_refine_ls_weighting_scheme calc
_refine_ls_wR_factor_gt 0.0980
_refine_ls_wR_factor_ref 0.1079
_reflns_Friedel_coverage 0.000
_reflns_number_gt 32203
_reflns_number_total 41418
_reflns_threshold_expression 'I > 2\s(I)'
_cod_data_source_file ja9b03157_si_001.cif
_cod_data_source_block v18485
_cod_database_code 4127467
_shelx_shelxl_version_number 2016/6
_shelx_space_group_comment
;
The symmetry employed for this shelxl refinement is uniquely defined
by the following loop, which should always be used as a source of
symmetry information in preference to the above space-group names.
They are only intended as comments.
;
_shelx_estimated_absorpt_t_max 0.913
_shelx_estimated_absorpt_t_min 0.818
_olex2_refinement_description
;
1. Fixed Uiso
 At 1.2 times of:
  All C(H) groups
 At 1.5 times of:
  All C(H,H,H) groups
2.a Aromatic/amide H refined with riding coordinates:
 C00K(H00K), C00Q(H00Q), C00R(H00R), C00T(H00T), C00U(H00U), C00V(H00V),
 C00W(H00W), C00X(H00X), C00Z(H00Z), C01A(H01A), C01B(H01B), C01D(H01D),
 C01E(H01E), C01I(H01I), C01J(H01J), C01K(H01K), C01L(H01L), C01N(H01N),
 C01P(H01P), C01R(H01R), C01T(H01T), C01U(H01U), C01V(H01V), C01Y(H01Y),
 C01Z(H01Z), C02C(H02C), C02D(H02D), C02F(H02F), C02H(H02H), C02I(H02I),
 C02J(H02J), C02K(H02K), C02O(H02O), C02Q(H02S), C02S(H02T), C011(H011),
 C013(H013), C015(H015), C016(H016), C017(H017), C023(H023), C024(H024),
 C026(H026), C027(H027), C028(H028), C1(H1), C2(H2), C02Z(H1AA), C031(H031),
 C032(H032), C034(H034), C02E(H2AA), C02M(H3AA), C02R(H4AA), C02U(H5AA),
 C02W(H6AA), C02Y(H7AA)
2.b Idealised Me refined as rotating group:
 C02G(H02B,H02E,H02G), C02N(H02L,H02M,H02N), C02P(H02P,H02Q,H02R), C02T(H02U,
 H02V,H02W), C02V(H02X,H02Y,H), C02X(H02Z,HA,HB), C021(H02,HC,HD), C029(H0AA,HE,
 HF), C033(H03A,H03B,H03C)
;
_olex2_submission_special_instructions 'No special instructions were received'

loop_
_space_group_symop_operation_xyz
'x, y, z'
'-x, -y, -z'

loop_
_atom_site_label
_atom_site_type_symbol
_atom_site_fract_x
_atom_site_fract_y
_atom_site_fract_z
_atom_site_U_iso_or_equiv
_atom_site_adp_type
_atom_site_occupancy
_atom_site_site_symmetry_order
_atom_site_calc_flag
_atom_site_refinement_flags_posn
Fe1 Fe 0.22979(2) 0.54290(2) 0.16546(2) 0.01180(3) Uani 1 1 d .
Fe2 Fe 0.15618(2) 0.47904(2) 0.30616(2) 0.01217(3) Uani 1 1 d .
Fe3 Fe 0.37853(2) 0.40379(2) 0.28344(2) 0.01190(3) Uani 1 1 d .
Fe4 Fe 0.22908(2) 0.29935(2) 0.22773(2) 0.01167(3) Uani 1 1 d .
O1 O 0.24393(6) 0.40751(6) 0.24294(4) 0.01218(12) Uani 1 1 d .
O2 O 0.20735(7) 0.18623(6) 0.21423(5) 0.01770(15) Uani 1 1 d .
H00C H 0.151(2) 0.188(2) 0.2254(13) 0.064(8) Uiso 1 1 d .
O11 O 0.14348(6) 0.61105(6) 0.22636(4) 0.01327(13) Uani 1 1 d .
O21 O 0.28335(6) 0.47469(6) 0.34645(4) 0.01376(13) Uani 1 1 d .
O31 O 0.36095(6) 0.53722(6) 0.21324(4) 0.01290(13) Uani 1 1 d .
N11 N 0.28757(7) 0.65245(7) 0.09348(5) 0.01564(16) Uani 1 1 d .
N12 N 0.06690(7) 0.59786(8) 0.12376(5) 0.01698(16) Uani 1 1 d .
N13 N 0.27100(7) 0.44882(7) 0.10516(5) 0.01461(15) Uani 1 1 d .
N14 N 0.25787(7) 0.35671(7) 0.12679(5) 0.01425(15) Uani 1 1 d .
N15 N 0.25510(8) 0.23226(8) 0.08027(6) 0.01926(18) Uani 1 1 d .
H00P H 0.2323(16) 0.2080(16) 0.1214(11) 0.038(6) Uiso 1 1 d .
N21 N 0.03106(7) 0.59578(7) 0.32705(5) 0.01521(15) Uani 1 1 d .
N22 N 0.19346(8) 0.35116(7) 0.40931(5) 0.01665(16) Uani 1 1 d .
N23 N 0.04936(7) 0.42047(7) 0.28344(5) 0.01596(16) Uani 1 1 d .
N24 N 0.07660(7) 0.34204(7) 0.25940(5) 0.01535(16) Uani 1 1 d .
N25 N 0.00311(8) 0.22556(9) 0.24468(6) 0.0232(2) Uani 1 1 d .
H00M H -0.0159(16) 0.1719(16) 0.2815(10) 0.037(5) Uiso 1 1 d .
N31 N 0.47556(7) 0.38829(7) 0.36589(5) 0.01673(16) Uani 1 1 d .
N32 N 0.48941(7) 0.37736(7) 0.20266(5) 0.01507(15) Uani 1 1 d .
N33 N 0.40381(7) 0.24840(7) 0.32427(5) 0.01500(15) Uani 1 1 d .
N34 N 0.35313(7) 0.20436(7) 0.29629(5) 0.01469(15) Uani 1 1 d .
N35 N 0.36205(9) 0.04023(8) 0.30283(6) 0.02092(19) Uani 1 1 d .
H02A H 0.3116(14) 0.0783(14) 0.2707(9) 0.025(5) Uiso 1 1 d .
C1 C 0.37576(9) 0.67541(8) 0.26788(6) 0.01660(18) Uani 1 1 d .
C2 C 0.29737(9) 0.74127(8) 0.22046(6) 0.01721(19) Uani 1 1 d .
H01B H 0.311931 0.770445 0.175538 0.021 Uiso 1 1 calc R
C3 C 0.19787(9) 0.76454(8) 0.23854(6) 0.01664(18) Uani 1 1 d .
C4 C 0.17734(9) 0.72686(8) 0.30532(6) 0.01703(18) Uani 1 1 d .
H028 H 0.110134 0.746612 0.318390 0.020 Uiso 1 1 calc R
C5 C 0.25430(9) 0.66072(8) 0.35286(6) 0.01647(18) Uani 1 1 d .
C6 C 0.35392(9) 0.63768(9) 0.33413(6) 0.01721(19) Uani 1 1 d .
H00W H 0.407215 0.595730 0.367131 0.021 Uiso 1 1 calc R
C11 C 0.04616(8) 0.67667(8) 0.20811(6) 0.01423(17) Uani 1 1 d .
C12 C 0.04482(8) 0.78492(8) 0.16951(6) 0.01622(18) Uani 1 1 d .
C13 C -0.02608(9) 0.84647(9) 0.11612(6) 0.0210(2) Uani 1 1 d .
H01D H -0.074346 0.821898 0.104733 0.025 Uiso 1 1 calc R
C14 C -0.02825(11) 0.94245(10) 0.07916(7) 0.0250(2) Uani 1 1 d .
H027 H -0.078235 0.982852 0.043663 0.030 Uiso 1 1 calc R
C15 C 0.04233(12) 0.97921(10) 0.09401(7) 0.0270(3) Uani 1 1 d .
H02C H 0.041888 1.044439 0.068536 0.032 Uiso 1 1 calc R
C16 C 0.11385(11) 0.91947(9) 0.14668(7) 0.0234(2) Uani 1 1 d .
H01T H 0.162511 0.944532 0.156883 0.028 Uiso 1 1 calc R
C17 C 0.11604(9) 0.82335(8) 0.18506(6) 0.01742(19) Uani 1 1 d .
C21 C 0.31294(8) 0.43269(8) 0.41376(5) 0.01529(17) Uani 1 1 d .
C22 C 0.26176(9) 0.50649(9) 0.45257(6) 0.01684(18) Uani 1 1 d .
C23 C 0.24005(11) 0.46935(10) 0.51937(6) 0.0231(2) Uani 1 1 d .
H01V H 0.264544 0.399311 0.541885 0.028 Uiso 1 1 calc R
C24 C 0.18392(12) 0.53125(12) 0.55398(7) 0.0273(3) Uani 1 1 d .
H01U H 0.172212 0.503497 0.599763 0.033 Uiso 1 1 calc R
C25 C 0.14485(10) 0.63370(11) 0.52180(7) 0.0253(2) Uani 1 1 d .
H02J H 0.102489 0.676149 0.544116 0.030 Uiso 1 1 calc R
C26 C 0.16902(9) 0.67270(10) 0.45636(7) 0.0213(2) Uani 1 1 d .
H01Z H 0.144278 0.742893 0.434487 0.026 Uiso 1 1 calc R
C27 C 0.22910(9) 0.61125(9) 0.42152(6) 0.01707(18) Uani 1 1 d .
C31 C 0.43528(8) 0.55670(8) 0.17072(5) 0.01363(16) Uani 1 1 d .
C32 C 0.51190(8) 0.58343(8) 0.20490(6) 0.01558(17) Uani 1 1 d .
C33 C 0.61453(9) 0.54960(9) 0.19393(7) 0.0201(2) Uani 1 1 d .
H00V H 0.635883 0.513300 0.163561 0.024 Uiso 1 1 calc R
C34 C 0.68634(10) 0.56756(11) 0.22623(8) 0.0249(2) Uani 1 1 d .
H01Y H 0.755481 0.543380 0.217934 0.030 Uiso 1 1 calc R
C35 C 0.65660(10) 0.62073(11) 0.27041(8) 0.0257(2) Uani 1 1 d .
H02O H 0.704957 0.633217 0.292727 0.031 Uiso 1 1 calc R
C36 C 0.55513(10) 0.65555(10) 0.28166(7) 0.0231(2) Uani 1 1 d .
H01A H 0.534852 0.691839 0.312097 0.028 Uiso 1 1 calc R
C37 C 0.48179(9) 0.63880(9) 0.24950(6) 0.01715(18) Uani 1 1 d .
C40 C 0.23243(9) 0.73168(9) 0.04300(6) 0.0208(2) Uani 1 1 d .
H015 H 0.165180 0.737418 0.033572 0.025 Uiso 1 1 calc R
C41 C 0.26943(10) 0.80556(9) 0.00400(7) 0.0246(2) Uani 1 1 d .
H026 H 0.227878 0.861578 -0.030639 0.029 Uiso 1 1 calc R
C42 C 0.36847(11) 0.79574(9) 0.01673(7) 0.0240(2) Uani 1 1 d .
H023 H 0.396443 0.844261 -0.009809 0.029 Uiso 1 1 calc R
C43 C 0.42618(9) 0.71397(9) 0.06885(6) 0.0198(2) Uani 1 1 d .
H01E H 0.494285 0.705624 0.078203 0.024 Uiso 1 1 calc R
C44 C 0.38285(8) 0.64424(8) 0.10728(6) 0.01510(17) Uani 1 1 d .
C45 C 0.49006(8) 0.46082(8) 0.15340(6) 0.01388(16) Uani 1 1 d .
C46 C 0.53408(8) 0.45850(8) 0.09330(6) 0.01638(18) Uani 1 1 d .
H00Z H 0.533650 0.518522 0.059320 0.020 Uiso 1 1 calc R
C47 C 0.57874(9) 0.36675(9) 0.08381(6) 0.01830(19) Uani 1 1 d .
H00R H 0.608891 0.363197 0.043064 0.022 Uiso 1 1 calc R
C48 C 0.57867(9) 0.28054(9) 0.13462(6) 0.0192(2) Uani 1 1 d .
H013 H 0.609174 0.216951 0.129477 0.023 Uiso 1 1 calc R
C49 C 0.53314(9) 0.28902(8) 0.19316(6) 0.01819(19) Uani 1 1 d .
H016 H 0.532880 0.229970 0.227917 0.022 Uiso 1 1 calc R
C50 C 0.03435(10) 0.57151(11) 0.07654(7) 0.0235(2) Uani 1 1 d .
H02I H 0.082552 0.540330 0.050548 0.028 Uiso 1 1 calc R
C51 C -0.06635(10) 0.58768(12) 0.06395(8) 0.0287(3) Uani 1 1 d .
H02K H -0.087311 0.571274 0.028575 0.034 Uiso 1 1 calc R
C52 C -0.13565(10) 0.62843(11) 0.10431(7) 0.0263(3) Uani 1 1 d .
H024 H -0.204975 0.638009 0.098120 0.032 Uiso 1 1 calc R
C53 C -0.10306(9) 0.65517(10) 0.15388(6) 0.0203(2) Uani 1 1 d .
H01P H -0.149392 0.682248 0.182494 0.024 Uiso 1 1 calc R
C54 C -0.00106(8) 0.64153(8) 0.16087(6) 0.01551(17) Uani 1 1 d .
C55 C -0.01145(8) 0.67552(8) 0.27260(6) 0.01549(17) Uani 1 1 d .
C56 C -0.09674(9) 0.75332(9) 0.27665(6) 0.0204(2) Uani 1 1 d .
H01I H -0.127806 0.807684 0.237496 0.024 Uiso 1 1 calc R
C57 C -0.13571(10) 0.75016(10) 0.33892(7) 0.0244(2) Uani 1 1 d .
H01L H -0.194144 0.802117 0.342675 0.029 Uiso 1 1 calc R
C58 C -0.08842(10) 0.67043(10) 0.39544(7) 0.0224(2) Uani 1 1 d .
H01N H -0.111699 0.668174 0.438732 0.027 Uiso 1 1 calc R
C59 C -0.00625(9) 0.59414(9) 0.38700(6) 0.01850(19) Uani 1 1 d .
H00K H 0.025039 0.538256 0.425320 0.022 Uiso 1 1 calc R
C60 C 0.15505(10) 0.27643(9) 0.42902(6) 0.0206(2) Uani 1 1 d .
H00Q H 0.095724 0.283810 0.405736 0.025 Uiso 1 1 calc R
C61 C 0.19827(11) 0.18880(10) 0.48196(7) 0.0233(2) Uani 1 1 d .
H01K H 0.168349 0.137997 0.495340 0.028 Uiso 1 1 calc R
C62 C 0.28612(11) 0.17746(10) 0.51471(7) 0.0240(2) Uani 1 1 d .
H00T H 0.318109 0.118060 0.550659 0.029 Uiso 1 1 calc R
C63 C 0.32693(10) 0.25406(9) 0.49434(6) 0.0211(2) Uani 1 1 d .
H017 H 0.387348 0.247513 0.515966 0.025 Uiso 1 1 calc R
C64 C 0.27797(9) 0.34044(8) 0.44182(6) 0.01574(18) Uani 1 1 d .
C65 C 0.42875(9) 0.40199(8) 0.42085(6) 0.01628(18) Uani 1 1 d .
C66 C 0.48251(10) 0.39332(10) 0.47709(7) 0.0222(2) Uani 1 1 d .
H02H H 0.448773 0.401796 0.515874 0.027 Uiso 1 1 calc R
C67 C 0.58611(10) 0.37211(11) 0.47583(7) 0.0267(3) Uani 1 1 d .
H02T H 0.624003 0.366021 0.513728 0.032 Uiso 1 1 calc R
C68 C 0.63359(10) 0.35994(11) 0.41861(8) 0.0263(3) Uani 1 1 d .
H02S H 0.704185 0.346348 0.416305 0.032 Uiso 1 1 calc R
C69 C 0.57556(9) 0.36809(10) 0.36495(7) 0.0218(2) Uani 1 1 d .
H01J H 0.607860 0.359005 0.325870 0.026 Uiso 1 1 calc R
C71 C 0.29382(9) 0.46732(9) 0.04113(6) 0.01758(19) Uani 1 1 d .
H01R H 0.307168 0.525832 0.014356 0.021 Uiso 1 1 calc R
C72 C 0.29549(9) 0.38964(10) 0.01874(6) 0.0193(2) Uani 1 1 d .
H02F H 0.309906 0.384258 -0.024503 0.023 Uiso 1 1 calc R
C73 C 0.27114(8) 0.32131(9) 0.07434(6) 0.01592(18) Uani 1 1 d .
C74 C 0.34017(10) 0.14833(10) 0.07083(7) 0.0225(2) Uani 1 1 d .
C75 C 0.35910(13) 0.16710(12) -0.00334(8) 0.0318(3) Uani 1 1 d .
H02B H 0.296625 0.180162 -0.028259 0.048 Uiso 1 1 calc GR
H02E H 0.410948 0.108205 -0.008762 0.048 Uiso 1 1 calc GR
H02G H 0.381898 0.224978 -0.020659 0.048 Uiso 1 1 calc GR
C76 C 0.30778(15) 0.05606(12) 0.09761(9) 0.0377(4) Uani 1 1 d .
H02 H 0.293750 0.044375 0.144981 0.057 Uiso 1 1 calc GR
HC H 0.361891 -0.002106 0.093127 0.057 Uiso 1 1 calc GR
HD H 0.246932 0.066729 0.071883 0.057 Uiso 1 1 calc GR
C77 C 0.43566(12) 0.13272(12) 0.11009(9) 0.0342(3) Uani 1 1 d .
H0AA H 0.453703 0.193583 0.094051 0.051 Uiso 1 1 calc GR
HE H 0.490877 0.077042 0.103443 0.051 Uiso 1 1 calc GR
HF H 0.423559 0.117540 0.157919 0.051 Uiso 1 1 calc GR
C81 C -0.04360(9) 0.43206(10) 0.30496(7) 0.0226(2) Uani 1 1 d .
H00U H -0.080137 0.482090 0.323564 0.027 Uiso 1 1 calc R
C82 C -0.07929(10) 0.36095(11) 0.29637(7) 0.0244(2) Uani 1 1 d .
H00X H -0.142169 0.351751 0.307951 0.029 Uiso 1 1 calc R
C83 C -0.00139(9) 0.30631(9) 0.26683(6) 0.0189(2) Uani 1 1 d .
C84 C -0.05987(11) 0.25102(13) 0.18249(9) 0.0335(3) Uani 1 1 d .
C85 C -0.03203(18) 0.15401(18) 0.16698(13) 0.0564(6) Uani 1 1 d .
H H -0.044143 0.102161 0.205617 0.085 Uiso 1 1 calc GR
H02X H 0.039289 0.133137 0.157572 0.085 Uiso 1 1 calc GR
H02Y H -0.073311 0.164231 0.127742 0.085 Uiso 1 1 calc GR
C86 C -0.03237(19) 0.32876(19) 0.12739(11) 0.0583(6) Uani 1 1 d .
H02U H -0.071717 0.344627 0.085945 0.088 Uiso 1 1 calc GR
H02V H 0.039557 0.303482 0.120445 0.088 Uiso 1 1 calc GR
H02W H -0.046939 0.389147 0.139639 0.088 Uiso 1 1 calc GR
C87 C -0.17180(14) 0.2853(2) 0.19377(16) 0.0748(9) Uani 1 1 d .
H02P H -0.186580 0.234293 0.231702 0.112 Uiso 1 1 calc GR
H02Q H -0.210548 0.295709 0.153345 0.112 Uiso 1 1 calc GR
H02R H -0.190340 0.348050 0.203523 0.112 Uiso 1 1 calc GR
C91 C 0.47189(9) 0.17494(9) 0.37042(6) 0.0194(2) Uani 1 1 d .
H011 H 0.516471 0.184879 0.397441 0.023 Uiso 1 1 calc R
C92 C 0.46907(10) 0.08215(9) 0.37381(7) 0.0226(2) Uani 1 1 d .
H02D H 0.509456 0.018419 0.402402 0.027 Uiso 1 1 calc R
C93 C 0.39315(9) 0.10379(8) 0.32549(6) 0.01740(19) Uani 1 1 d .
C94 C 0.33135(12) -0.04032(10) 0.35097(8) 0.0279(3) Uani 1 1 d .
C95 C 0.28203(16) -0.07911(12) 0.30822(10) 0.0412(4) Uani 1 1 d .
H02L H 0.222990 -0.025107 0.282334 0.062 Uiso 1 1 calc GR
H02M H 0.261097 -0.134114 0.337400 0.062 Uiso 1 1 calc GR
H02N H 0.330320 -0.103037 0.277464 0.062 Uiso 1 1 calc GR
C96 C 0.25498(18) 0.00054(17) 0.39712(11) 0.0494(5) Uani 1 1 d .
H03A H 0.286173 0.027128 0.423652 0.074 Uiso 1 1 calc GR
H03B H 0.233215 -0.053217 0.427259 0.074 Uiso 1 1 calc GR
H03C H 0.196568 0.053934 0.370064 0.074 Uiso 1 1 calc GR
C97 C 0.42207(17) -0.12476(13) 0.39110(11) 0.0504(5) Uani 1 1 d .
H02Z H 0.475385 -0.140657 0.360905 0.076 Uiso 1 1 calc GR
HA H 0.402753 -0.183825 0.413663 0.076 Uiso 1 1 calc GR
HB H 0.446696 -0.104373 0.424677 0.076 Uiso 1 1 calc GR
C100 C 0.64214(15) -0.11874(14) 0.16728(10) 0.0419(4) Uani 1 1 d .
H6AA H 0.628543 -0.164043 0.149659 0.050 Uiso 1 1 calc R
C101 C 0.70949(13) -0.07101(14) 0.13754(9) 0.0387(4) Uani 1 1 d .
H2AA H 0.740999 -0.082173 0.098712 0.046 Uiso 1 1 calc R
C102 C 0.73101(13) -0.00733(13) 0.16407(9) 0.0377(4) Uani 1 1 d .
H3AA H 0.778932 0.023794 0.144374 0.045 Uiso 1 1 calc R
C103 C 0.68284(15) 0.01153(12) 0.21955(9) 0.0390(4) Uani 1 1 d .
H4AA H 0.697188 0.056154 0.237498 0.047 Uiso 1 1 calc R
C104 C 0.61386(15) -0.03472(14) 0.24875(9) 0.0427(4) Uani 1 1 d .
H5AA H 0.580092 -0.021313 0.286382 0.051 Uiso 1 1 calc R
C105 C 0.59444(16) -0.10027(15) 0.22295(10) 0.0453(4) Uani 1 1 d .
H7AA H 0.548085 -0.133044 0.243427 0.054 Uiso 1 1 calc R
C106 C -0.1201(3) -0.0068(2) 0.35007(15) 0.0771(9) Uani 1 1 d .
H2 H -0.117196 -0.046437 0.322650 0.093 Uiso 1 1 calc R
C107 C -0.0310(2) 0.0005(2) 0.37163(15) 0.0726(8) Uani 1 1 d .
H034 H 0.032790 -0.034935 0.359759 0.087 Uiso 1 1 calc R
C108 C -0.0386(2) 0.0605(2) 0.41048(13) 0.0671(7) Uani 1 1 d .
H032 H 0.020131 0.068293 0.424419 0.080 Uiso 1 1 calc R
C109 C -0.1299(2) 0.1079(2) 0.42857(14) 0.0659(7) Uani 1 1 d .
H1 H -0.134448 0.147957 0.455933 0.079 Uiso 1 1 calc R
C110 C -0.2150(2) 0.0993(2) 0.40829(13) 0.0595(6) Uani 1 1 d .
H031 H -0.278087 0.132876 0.422053 0.071 Uiso 1 1 calc R
C111 C -0.2117(2) 0.0441(2) 0.36916(12) 0.0623(7) Uani 1 1 d .
H1AA H -0.272196 0.040053 0.354608 0.075 Uiso 1 1 calc R

loop_
_atom_site_aniso_label
_atom_site_aniso_U_11
_atom_site_aniso_U_22
_atom_site_aniso_U_33
_atom_site_aniso_U_23
_atom_site_aniso_U_13
_atom_site_aniso_U_12
Fe1 0.01085(6) 0.01050(6) 0.01350(6) -0.00406(5) 0.00138(4) -0.00284(5)
Fe2 0.01243(6) 0.01178(6) 0.01332(6) -0.00547(5) 0.00103(5) -0.00406(5)
Fe3 0.01241(6) 0.01093(6) 0.01297(6) -0.00379(5) 0.00044(5) -0.00476(5)
Fe4 0.01146(6) 0.01069(6) 0.01400(6) -0.00520(5) 0.00119(5) -0.00410(5)
O1 0.0126(3) 0.0111(3) 0.0134(3) -0.0045(3) 0.0010(2) -0.0043(2)
O2 0.0174(4) 0.0163(4) 0.0234(4) -0.0096(3) 0.0032(3) -0.0080(3)
O11 0.0110(3) 0.0115(3) 0.0161(3) -0.0053(3) 0.0004(2) -0.0015(2)
O21 0.0157(3) 0.0143(3) 0.0123(3) -0.0046(3) -0.0001(2) -0.0060(3)
O31 0.0114(3) 0.0124(3) 0.0155(3) -0.0044(3) 0.0030(2) -0.0052(2)
N11 0.0161(4) 0.0124(4) 0.0162(4) -0.0034(3) 0.0020(3) -0.0034(3)
N12 0.0143(4) 0.0189(4) 0.0167(4) -0.0071(3) 0.0000(3) -0.0029(3)
N13 0.0154(4) 0.0135(4) 0.0151(4) -0.0048(3) 0.0021(3) -0.0051(3)
N14 0.0148(4) 0.0142(4) 0.0158(4) -0.0069(3) 0.0024(3) -0.0056(3)
N15 0.0207(4) 0.0214(4) 0.0224(5) -0.0125(4) 0.0057(3) -0.0108(4)
N21 0.0156(4) 0.0145(4) 0.0171(4) -0.0074(3) 0.0029(3) -0.0053(3)
N22 0.0189(4) 0.0170(4) 0.0164(4) -0.0061(3) 0.0018(3) -0.0086(3)
N23 0.0140(4) 0.0181(4) 0.0192(4) -0.0104(3) 0.0032(3) -0.0059(3)
N24 0.0139(4) 0.0160(4) 0.0192(4) -0.0085(3) 0.0022(3) -0.0063(3)
N25 0.0211(5) 0.0231(5) 0.0335(6) -0.0153(5) 0.0048(4) -0.0121(4)
N31 0.0161(4) 0.0168(4) 0.0183(4) -0.0057(3) -0.0012(3) -0.0066(3)
N32 0.0147(4) 0.0121(4) 0.0174(4) -0.0044(3) 0.0018(3) -0.0037(3)
N33 0.0157(4) 0.0123(4) 0.0167(4) -0.0041(3) -0.0016(3) -0.0045(3)
N34 0.0153(4) 0.0112(3) 0.0181(4) -0.0048(3) 0.0002(3) -0.0050(3)
N35 0.0262(5) 0.0125(4) 0.0243(5) -0.0054(4) -0.0017(4) -0.0069(4)
C1 0.0172(4) 0.0146(4) 0.0225(5) -0.0096(4) 0.0038(4) -0.0080(4)
C2 0.0205(5) 0.0136(4) 0.0202(5) -0.0073(4) 0.0039(4) -0.0076(4)
C3 0.0192(5) 0.0120(4) 0.0210(5) -0.0077(4) 0.0020(4) -0.0060(3)
C4 0.0185(5) 0.0151(4) 0.0209(5) -0.0094(4) 0.0028(4) -0.0067(4)
C5 0.0188(5) 0.0156(4) 0.0192(5) -0.0094(4) 0.0023(4) -0.0076(4)
C6 0.0184(5) 0.0161(4) 0.0207(5) -0.0092(4) 0.0014(4) -0.0073(4)
C11 0.0122(4) 0.0125(4) 0.0171(4) -0.0055(3) 0.0016(3) -0.0024(3)
C12 0.0153(4) 0.0124(4) 0.0179(5) -0.0047(4) 0.0022(3) -0.0012(3)
C13 0.0188(5) 0.0167(5) 0.0218(5) -0.0036(4) -0.0004(4) -0.0012(4)
C14 0.0271(6) 0.0166(5) 0.0223(6) -0.0010(4) 0.0000(4) -0.0009(4)
C15 0.0365(7) 0.0139(5) 0.0253(6) -0.0025(4) 0.0031(5) -0.0060(5)
C16 0.0301(6) 0.0142(5) 0.0257(6) -0.0058(4) 0.0034(5) -0.0080(4)
C17 0.0201(5) 0.0122(4) 0.0196(5) -0.0059(4) 0.0037(4) -0.0046(4)
C21 0.0184(4) 0.0157(4) 0.0141(4) -0.0058(4) 0.0004(3) -0.0076(4)
C22 0.0197(5) 0.0196(5) 0.0156(4) -0.0087(4) 0.0025(3) -0.0094(4)
C23 0.0321(6) 0.0250(6) 0.0175(5) -0.0098(4) 0.0054(4) -0.0141(5)
C24 0.0369(7) 0.0341(7) 0.0201(5) -0.0149(5) 0.0100(5) -0.0185(6)
C25 0.0245(6) 0.0344(7) 0.0265(6) -0.0203(5) 0.0081(5) -0.0127(5)
C26 0.0207(5) 0.0248(5) 0.0242(5) -0.0145(5) 0.0033(4) -0.0088(4)
C27 0.0182(5) 0.0196(5) 0.0181(5) -0.0099(4) 0.0020(4) -0.0087(4)
C31 0.0129(4) 0.0117(4) 0.0165(4) -0.0042(3) 0.0025(3) -0.0050(3)
C32 0.0145(4) 0.0135(4) 0.0198(5) -0.0051(4) 0.0023(3) -0.0066(3)
C33 0.0148(4) 0.0211(5) 0.0275(6) -0.0100(4) 0.0044(4) -0.0083(4)
C34 0.0161(5) 0.0264(6) 0.0356(7) -0.0110(5) 0.0023(4) -0.0109(4)
C35 0.0200(5) 0.0297(6) 0.0338(7) -0.0125(5) 0.0001(5) -0.0141(5)
C36 0.0225(5) 0.0250(6) 0.0291(6) -0.0131(5) 0.0021(4) -0.0131(5)
C37 0.0168(4) 0.0159(4) 0.0214(5) -0.0067(4) 0.0027(4) -0.0085(4)
C40 0.0186(5) 0.0165(5) 0.0207(5) -0.0024(4) 0.0019(4) -0.0013(4)
C41 0.0269(6) 0.0144(5) 0.0229(6) 0.0001(4) 0.0046(4) -0.0015(4)
C42 0.0287(6) 0.0150(5) 0.0240(6) -0.0018(4) 0.0081(5) -0.0075(4)
C43 0.0208(5) 0.0152(4) 0.0225(5) -0.0041(4) 0.0065(4) -0.0077(4)
C44 0.0161(4) 0.0116(4) 0.0170(4) -0.0046(3) 0.0042(3) -0.0045(3)
C45 0.0119(4) 0.0127(4) 0.0175(4) -0.0056(3) 0.0022(3) -0.0044(3)
C46 0.0158(4) 0.0144(4) 0.0182(5) -0.0053(4) 0.0042(3) -0.0046(3)
C47 0.0176(5) 0.0173(5) 0.0199(5) -0.0078(4) 0.0048(4) -0.0046(4)
C48 0.0184(5) 0.0150(4) 0.0242(5) -0.0088(4) 0.0049(4) -0.0038(4)
C49 0.0188(5) 0.0119(4) 0.0215(5) -0.0047(4) 0.0032(4) -0.0032(4)
C50 0.0181(5) 0.0325(6) 0.0213(5) -0.0147(5) -0.0014(4) -0.0041(4)
C51 0.0199(5) 0.0414(8) 0.0283(6) -0.0193(6) -0.0047(5) -0.0061(5)
C52 0.0155(5) 0.0355(7) 0.0290(6) -0.0145(6) -0.0030(4) -0.0055(5)
C53 0.0129(4) 0.0242(5) 0.0236(5) -0.0103(4) -0.0006(4) -0.0032(4)
C54 0.0145(4) 0.0140(4) 0.0165(4) -0.0049(4) -0.0002(3) -0.0027(3)
C55 0.0141(4) 0.0146(4) 0.0188(5) -0.0077(4) 0.0025(3) -0.0042(3)
C56 0.0177(5) 0.0173(5) 0.0232(5) -0.0083(4) 0.0037(4) -0.0009(4)
C57 0.0214(5) 0.0219(5) 0.0291(6) -0.0126(5) 0.0082(4) -0.0033(4)
C58 0.0247(6) 0.0234(5) 0.0230(5) -0.0134(5) 0.0098(4) -0.0086(4)
C59 0.0208(5) 0.0191(5) 0.0182(5) -0.0088(4) 0.0052(4) -0.0079(4)
C60 0.0234(5) 0.0213(5) 0.0206(5) -0.0071(4) 0.0028(4) -0.0120(4)
C61 0.0287(6) 0.0197(5) 0.0239(6) -0.0064(4) 0.0059(4) -0.0127(5)
C62 0.0282(6) 0.0179(5) 0.0226(5) -0.0022(4) 0.0020(4) -0.0077(4)
C63 0.0234(5) 0.0198(5) 0.0182(5) -0.0033(4) -0.0002(4) -0.0078(4)
C64 0.0184(5) 0.0170(4) 0.0140(4) -0.0064(4) 0.0020(3) -0.0077(4)
C65 0.0185(5) 0.0157(4) 0.0162(4) -0.0054(4) -0.0022(3) -0.0071(4)
C66 0.0246(5) 0.0238(5) 0.0205(5) -0.0084(4) -0.0049(4) -0.0090(4)
C67 0.0246(6) 0.0288(6) 0.0292(6) -0.0116(5) -0.0096(5) -0.0082(5)
C68 0.0189(5) 0.0288(6) 0.0340(7) -0.0124(5) -0.0050(5) -0.0083(5)
C69 0.0166(5) 0.0237(5) 0.0263(6) -0.0086(5) -0.0012(4) -0.0074(4)
C71 0.0189(5) 0.0192(5) 0.0153(4) -0.0059(4) 0.0033(3) -0.0073(4)
C72 0.0222(5) 0.0246(5) 0.0155(5) -0.0095(4) 0.0044(4) -0.0107(4)
C73 0.0149(4) 0.0186(5) 0.0170(4) -0.0085(4) 0.0020(3) -0.0067(4)
C74 0.0248(6) 0.0196(5) 0.0261(6) -0.0113(5) 0.0065(4) -0.0082(4)
C75 0.0411(8) 0.0299(7) 0.0280(7) -0.0166(6) 0.0129(6) -0.0110(6)
C76 0.0535(10) 0.0272(7) 0.0450(9) -0.0214(7) 0.0222(8) -0.0229(7)
C77 0.0253(7) 0.0312(7) 0.0401(8) -0.0115(6) -0.0022(6) -0.0014(5)
C81 0.0158(5) 0.0290(6) 0.0313(6) -0.0195(5) 0.0077(4) -0.0094(4)
C82 0.0169(5) 0.0310(6) 0.0344(7) -0.0191(6) 0.0086(4) -0.0125(5)
C83 0.0159(5) 0.0211(5) 0.0244(5) -0.0111(4) 0.0032(4) -0.0087(4)
C84 0.0228(6) 0.0399(8) 0.0488(9) -0.0296(7) -0.0026(6) -0.0089(6)
C85 0.0598(13) 0.0575(13) 0.0724(15) -0.0466(12) -0.0053(11) -0.0192(10)
C86 0.0688(15) 0.0632(14) 0.0379(10) -0.0052(10) -0.0242(10) -0.0227(12)
C87 0.0222(8) 0.122(2) 0.109(2) -0.089(2) -0.0066(10) -0.0100(11)
C91 0.0197(5) 0.0152(5) 0.0206(5) -0.0034(4) -0.0048(4) -0.0039(4)
C92 0.0236(5) 0.0131(4) 0.0258(6) -0.0024(4) -0.0066(4) -0.0023(4)
C93 0.0190(5) 0.0112(4) 0.0204(5) -0.0040(4) -0.0005(4) -0.0039(3)
C94 0.0397(8) 0.0173(5) 0.0292(6) -0.0048(5) 0.0012(5) -0.0154(5)
C95 0.0605(11) 0.0234(7) 0.0469(10) -0.0080(7) -0.0060(8) -0.0251(7)
C96 0.0606(13) 0.0563(12) 0.0511(11) -0.0258(10) 0.0292(10) -0.0404(11)
C97 0.0637(13) 0.0194(7) 0.0555(12) 0.0082(7) -0.0198(10) -0.0151(7)
C100 0.0437(10) 0.0310(8) 0.0427(9) -0.0129(7) -0.0029(7) -0.0005(7)
C101 0.0314(8) 0.0391(9) 0.0323(8) -0.0121(7) -0.0002(6) 0.0055(6)
C102 0.0330(8) 0.0327(8) 0.0322(8) -0.0021(6) -0.0010(6) -0.0001(6)
C103 0.0472(10) 0.0254(7) 0.0317(8) -0.0067(6) -0.0053(7) 0.0026(6)
C104 0.0456(10) 0.0359(8) 0.0318(8) -0.0090(7) 0.0060(7) 0.0024(7)
C105 0.0462(10) 0.0378(9) 0.0408(10) -0.0046(8) 0.0057(8) -0.0087(8)
C106 0.131(3) 0.0596(16) 0.0629(16) -0.0266(13) 0.0298(17) -0.0572(18)
C107 0.0686(17) 0.0546(15) 0.0721(18) -0.0052(13) 0.0210(14) -0.0105(13)
C108 0.0586(15) 0.089(2) 0.0539(14) -0.0141(14) 0.0003(11) -0.0331(14)
C109 0.0713(17) 0.0772(18) 0.0642(16) -0.0309(14) 0.0084(13) -0.0368(15)
C110 0.0538(13) 0.0593(14) 0.0563(14) -0.0082(11) 0.0007(10) -0.0179(11)
C111 0.0780(17) 0.0757(17) 0.0435(11) -0.0062(11) 0.0018(11) -0.0517(15)

loop_
_atom_type_symbol
_atom_type_description
_atom_type_scat_dispersion_real
_atom_type_scat_dispersion_imag
_atom_type_scat_source
C C 0.0033 0.0016 'International Tables Vol C Tables 4.2.6.8 and 6.1.1.4'
H H 0.0000 0.0000 'International Tables Vol C Tables 4.2.6.8 and 6.1.1.4'
Fe Fe 0.3463 0.8444 'International Tables Vol C Tables 4.2.6.8 and 6.1.1.4'
N N 0.0061 0.0033 'International Tables Vol C Tables 4.2.6.8 and 6.1.1.4'
O O 0.0106 0.0060 'International Tables Vol C Tables 4.2.6.8 and 6.1.1.4'

loop_
_geom_angle_atom_site_label_1
_geom_angle_atom_site_label_2
_geom_angle_atom_site_label_3
_geom_angle
O1 Fe1 O31 84.98(3)
O1 Fe1 N11 154.40(3)
O1 Fe1 N12 103.83(3)
O1 Fe1 N13 82.94(3)
O11 Fe1 O1 86.38(3)
O11 Fe1 O31 90.09(3)
O11 Fe1 N11 107.26(3)
O11 Fe1 N12 73.04(3)
O11 Fe1 N13 156.59(3)
O31 Fe1 N11 73.71(3)
O31 Fe1 N12 160.15(3)
O31 Fe1 N13 109.57(3)
N11 Fe1 N12 100.89(4)
N13 Fe1 N11 90.86(4)
N13 Fe1 N12 89.36(4)
O1 Fe2 O11 84.72(3)
O1 Fe2 N21 153.67(3)
O1 Fe2 N22 101.79(3)
O1 Fe2 N23 83.06(3)
O11 Fe2 N21 74.07(3)
O11 Fe2 N22 164.22(3)
O11 Fe2 N23 106.86(4)
O21 Fe2 O1 88.11(3)
O21 Fe2 O11 93.80(3)
O21 Fe2 N21 108.36(3)
O21 Fe2 N22 72.28(3)
O21 Fe2 N23 156.58(4)
N21 Fe2 N22 102.75(4)
N23 Fe2 N21 88.26(4)
N23 Fe2 N22 88.31(4)
O1 Fe3 O21 84.62(3)
O1 Fe3 N31 152.95(3)
O1 Fe3 N32 102.76(3)
O1 Fe3 N33 83.48(3)
O21 Fe3 N31 73.56(3)
O21 Fe3 N32 160.98(3)
O31 Fe3 O1 87.93(3)
O31 Fe3 O21 90.53(3)
O31 Fe3 N31 107.68(4)
O31 Fe3 N32 72.46(3)
O31 Fe3 N33 158.39(4)
N31 Fe3 N32 102.99(4)
N33 Fe3 O21 108.27(3)
N33 Fe3 N31 88.30(4)
N33 Fe3 N32 90.13(4)
O1 Fe4 O2 177.10(4)
O1 Fe4 N14 89.78(4)
O1 Fe4 N24 88.74(3)
O1 Fe4 N34 89.61(4)
O2 Fe4 N14 92.24(4)
O2 Fe4 N24 88.45(4)
O2 Fe4 N34 91.28(4)
N14 Fe4 N24 120.11(4)
N14 Fe4 N34 117.80(4)
N34 Fe4 N24 122.06(4)
Fe2 O1 Fe1 93.27(3)
Fe2 O1 Fe3 92.67(3)
Fe3 O1 Fe1 92.31(3)
Fe4 O1 Fe1 122.79(4)
Fe4 O1 Fe2 124.10(4)
Fe4 O1 Fe3 122.99(4)
Fe4 O2 H00C 107.2(19)
Fe1 O11 Fe2 95.61(3)
C11 O11 Fe1 123.46(7)
C11 O11 Fe2 114.83(6)
Fe2 O21 Fe3 94.60(3)
C21 O21 Fe2 124.66(7)
C21 O21 Fe3 115.15(7)
Fe3 O31 Fe1 94.59(3)
C31 O31 Fe1 115.10(6)
C31 O31 Fe3 123.28(6)
C40 N11 Fe1 125.14(8)
C40 N11 C44 118.80(10)
C44 N11 Fe1 115.55(7)
C50 N12 Fe1 125.41(8)
C50 N12 C54 118.67(10)
C54 N12 Fe1 114.23(7)
N14 N13 Fe1 120.34(7)
C71 N13 Fe1 131.24(8)
C71 N13 N14 107.36(9)
N13 N14 Fe4 117.88(7)
C73 N14 Fe4 133.98(8)
C73 N14 N13 108.09(9)
C73 N15 H00P 109.7(13)
C73 N15 C74 118.88(10)
C74 N15 H00P 106.6(13)
C55 N21 Fe2 114.26(7)
C59 N21 Fe2 126.67(8)
C59 N21 C55 119.06(10)
C60 N22 Fe2 125.45(8)
C60 N22 C64 118.61(11)
C64 N22 Fe2 113.62(7)
N24 N23 Fe2 122.20(7)
C81 N23 Fe2 127.65(8)
C81 N23 N24 107.95(9)
N23 N24 Fe4 115.87(7)
C83 N24 Fe4 136.46(8)
C83 N24 N23 107.46(9)
C83 N25 H00M 110.7(12)
C83 N25 C84 116.45(11)
C84 N25 H00M 107.7(12)
C65 N31 Fe3 115.71(7)
C69 N31 Fe3 125.04(9)
C69 N31 C65 119.24(10)
C45 N32 Fe3 114.69(7)
C49 N32 Fe3 124.88(8)
C49 N32 C45 118.52(10)
N34 N33 Fe3 120.34(7)
C91 N33 Fe3 131.94(8)
C91 N33 N34 107.19(9)
N33 N34 Fe4 117.67(7)
C93 N34 Fe4 133.90(8)
C93 N34 N33 108.18(9)
C93 N35 H02A 108.0(12)
C93 N35 C94 120.16(11)
C94 N35 H02A 108.9(12)
C2 C1 C37 122.47(11)
C6 C1 C2 119.12(11)
C6 C1 C37 118.30(11)
C1 C2 H01B 119.8
C3 C2 C1 120.47(11)
C3 C2 H01B 119.8
C2 C3 C17 118.72(11)
C4 C3 C2 119.57(11)
C4 C3 C17 121.57(10)
C3 C4 H028 119.8
C5 C4 C3 120.46(11)
C5 C4 H028 119.8
C4 C5 C6 119.33(11)
C4 C5 C27 119.37(10)
C6 C5 C27 121.20(11)
C1 C6 C5 120.79(11)
C1 C6 H00W 119.6
C5 C6 H00W 119.6
O11 C11 C12 111.45(9)
O11 C11 C54 107.23(8)
O11 C11 C55 108.36(9)
C54 C11 C12 108.30(9)
C54 C11 C55 112.22(9)
C55 C11 C12 109.29(8)
C13 C12 C11 120.15(11)
C13 C12 C17 117.68(11)
C17 C12 C11 122.14(10)
C12 C13 H01D 119.0
C14 C13 C12 122.08(13)
C14 C13 H01D 119.0
C13 C14 H027 120.0
C15 C14 C13 120.01(12)
C15 C14 H027 120.0
C14 C15 H02C 120.5
C14 C15 C16 119.07(12)
C16 C15 H02C 120.5
C15 C16 H01T 119.2
C15 C16 C17 121.63(13)
C17 C16 H01T 119.2
C12 C17 C3 123.20(10)
C16 C17 C3 117.21(11)
C16 C17 C12 119.51(11)
O21 C21 C22 111.41(9)
O21 C21 C64 107.12(9)
O21 C21 C65 108.11(9)
C64 C21 C22 108.07(9)
C65 C21 C22 110.90(9)
C65 C21 C64 111.18(9)
C23 C22 C21 119.67(11)
C23 C22 C27 117.58(11)
C27 C22 C21 122.58(10)
C22 C23 H01V 118.9
C24 C23 C22 122.26(13)
C24 C23 H01V 118.9
C23 C24 H01U 119.9
C23 C24 C25 120.13(12)
C25 C24 H01U 119.9
C24 C25 H02J 120.7
C26 C25 C24 118.58(12)
C26 C25 H02J 120.7
C25 C26 H01Z 119.1
C25 C26 C27 121.84(12)
C27 C26 H01Z 119.1
C22 C27 C5 123.14(10)
C26 C27 C5 117.56(11)
C26 C27 C22 119.30(11)
O31 C31 C32 111.38(9)
O31 C31 C44 107.56(8)
O31 C31 C45 106.88(8)
C44 C31 C32 110.41(9)
C44 C31 C45 110.90(9)
C45 C31 C32 109.65(8)
C33 C32 C31 120.18(10)
C33 C32 C37 117.91(10)
C37 C32 C31 121.88(10)
C32 C33 H00V 119.0
C34 C33 C32 122.01(12)
C34 C33 H00V 119.0
C33 C34 H01Y 120.1
C35 C34 C33 119.82(12)
C35 C34 H01Y 120.1
C34 C35 H02O 120.4
C34 C35 C36 119.10(12)
C36 C35 H02O 120.4
C35 C36 H01A 119.0
C35 C36 C37 121.99(12)
C37 C36 H01A 119.0
C32 C37 C1 123.39(10)
C36 C37 C1 117.33(11)
C36 C37 C32 119.16(11)
N11 C40 H015 118.6
N11 C40 C41 122.84(12)
C41 C40 H015 118.6
C40 C41 H026 120.8
C42 C41 C40 118.49(12)
C42 C41 H026 120.8
C41 C42 H023 120.5
C41 C42 C43 119.08(11)
C43 C42 H023 120.5
C42 C43 H01E 120.4
C42 C43 C44 119.19(12)
C44 C43 H01E 120.4
N11 C44 C31 114.35(9)
N11 C44 C43 121.54(11)
C43 C44 C31 123.99(10)
N32 C45 C31 112.78(9)
N32 C45 C46 122.23(10)
C46 C45 C31 124.97(10)
C45 C46 H00Z 120.6
C45 C46 C47 118.82(10)
C47 C46 H00Z 120.6
C46 C47 H00R 120.5
C48 C47 C46 119.10(11)
C48 C47 H00R 120.5
C47 C48 H013 120.7
C47 C48 C49 118.66(10)
C49 C48 H013 120.7
N32 C49 C48 122.67(11)
N32 C49 H016 118.7
C48 C49 H016 118.7
N12 C50 H02I 118.5
N12 C50 C51 122.98(12)
C51 C50 H02I 118.5
C50 C51 H02K 120.9
C52 C51 C50 118.18(12)
C52 C51 H02K 120.9
C51 C52 H024 120.3
C51 C52 C53 119.49(12)
C53 C52 H024 120.3
C52 C53 H01P 120.6
C52 C53 C54 118.73(11)
C54 C53 H01P 120.6
N12 C54 C11 112.68(9)
N12 C54 C53 121.78(11)
C53 C54 C11 125.49(10)
N21 C55 C11 114.79(9)
N21 C55 C56 121.34(10)
C56 C55 C11 123.72(10)
C55 C56 H01I 120.5
C57 C56 C55 119.03(12)
C57 C56 H01I 120.5
C56 C57 H01L 120.3
C58 C57 C56 119.37(11)
C58 C57 H01L 120.3
C57 C58 H01N 120.9
C59 C58 C57 118.17(11)
C59 C58 H01N 120.9
N21 C59 C58 122.88(12)
N21 C59 H00K 118.6
C58 C59 H00K 118.6
N22 C60 H00Q 118.5
N22 C60 C61 122.92(12)
C61 C60 H00Q 118.5
C60 C61 H01K 120.9
C62 C61 C60 118.28(12)
C62 C61 H01K 120.9
C61 C62 H00T 120.4
C61 C62 C63 119.22(12)
C63 C62 H00T 120.4
C62 C63 H017 120.5
C62 C63 C64 119.05(12)
C64 C63 H017 120.5
N22 C64 C21 112.74(10)
N22 C64 C63 121.89(11)
C63 C64 C21 125.36(10)
N31 C65 C21 114.30(9)
N31 C65 C66 121.22(11)
C66 C65 C21 124.41(11)
C65 C66 H02H 120.4
C67 C66 C65 119.21(12)
C67 C66 H02H 120.4
C66 C67 H02T 120.4
C68 C67 C66 119.26(12)
C68 C67 H02T 120.4
C67 C68 H02S 120.8
C69 C68 C67 118.36(12)
C69 C68 H02S 120.8
N31 C69 C68 122.68(13)
N31 C69 H01J 118.7
C68 C69 H01J 118.7
N13 C71 H01R 124.5
N13 C71 C72 111.09(10)
C72 C71 H01R 124.5
C71 C72 H02F 127.8
C71 C72 C73 104.30(10)
C73 C72 H02F 127.8
N14 C73 N15 120.73(10)
N14 C73 C72 109.13(10)
N15 C73 C72 130.04(10)
N15 C74 C75 110.85(12)
N15 C74 C76 106.04(11)
N15 C74 C77 110.55(11)
C75 C74 C76 108.85(12)
C75 C74 C77 110.23(12)
C76 C74 C77 110.23(14)
C74 C75 H02B 109.5
C74 C75 H02E 109.5
C74 C75 H02G 109.5
H02B C75 H02E 109.5
H02B C75 H02G 109.5
H02E C75 H02G 109.5
C74 C76 H02 109.5
C74 C76 HC 109.5
C74 C76 HD 109.5
H02 C76 HC 109.5
H02 C76 HD 109.5
HC C76 HD 109.5
C74 C77 H0AA 109.5
C74 C77 HE 109.5
C74 C77 HF 109.5
H0AA C77 HE 109.5
H0AA C77 HF 109.5
HE C77 HF 109.5
N23 C81 H00U 124.6
N23 C81 C82 110.75(11)
C82 C81 H00U 124.6
C81 C82 H00X 128.1
C81 C82 C83 103.82(10)
C83 C82 H00X 128.1
N24 C83 N25 120.91(10)
N24 C83 C82 110.01(10)
C82 C83 N25 129.06(11)
N25 C84 C85 104.87(14)
N25 C84 C87 111.69(15)
C85 C84 C87 109.04(17)
C86 C84 N25 108.68(13)
C86 C84 C85 110.78(19)
C86 C84 C87 111.6(2)
C84 C85 H 109.5
C84 C85 H02X 109.5
C84 C85 H02Y 109.5
H02X C85 H 109.5
H02X C85 H02Y 109.5
H02Y C85 H 109.5
C84 C86 H02U 109.5
C84 C86 H02V 109.5
C84 C86 H02W 109.5
H02U C86 H02V 109.5
H02U C86 H02W 109.5
H02V C86 H02W 109.5
C84 C87 H02P 109.5
C84 C87 H02Q 109.5
C84 C87 H02R 109.5
H02P C87 H02Q 109.5
H02P C87 H02R 109.5
H02Q C87 H02R 109.5
N33 C91 H011 124.4
N33 C91 C92 111.22(11)
C92 C91 H011 124.4
C91 C92 H02D 127.8
C91 C92 C93 104.37(10)
C93 C92 H02D 127.8
N34 C93 N35 120.49(10)
N34 C93 C92 109.01(10)
N35 C93 C92 130.33(11)
N35 C94 C95 105.46(12)
N35 C94 C96 110.65(12)
N35 C94 C97 111.02(14)
C95 C94 C96 109.54(15)
C97 C94 C95 108.92(14)
C97 C94 C96 111.07(17)
C94 C95 H02L 109.5
C94 C95 H02M 109.5
C94 C95 H02N 109.5
H02L C95 H02M 109.5
H02L C95 H02N 109.5
H02M C95 H02N 109.5
C94 C96 H03A 109.5
C94 C96 H03B 109.5
C94 C96 H03C 109.5
H03A C96 H03B 109.5
H03A C96 H03C 109.5
H03B C96 H03C 109.5
C94 C97 H02Z 109.5
C94 C97 HA 109.5
C94 C97 HB 109.5
H02Z C97 HA 109.5
H02Z C97 HB 109.5
HA C97 HB 109.5
C101 C100 H6AA 120.1
C101 C100 C105 119.73(19)
C105 C100 H6AA 120.1
C100 C101 H2AA 120.0
C102 C101 C100 120.09(17)
C102 C101 H2AA 120.0
C101 C102 H3AA 119.9
C101 C102 C103 120.12(18)
C103 C102 H3AA 119.9
C102 C103 H4AA 120.0
C104 C103 C102 119.95(18)
C104 C103 H4AA 120.0
C103 C104 H5AA 120.2
C105 C104 C103 119.66(17)
C105 C104 H5AA 120.2
C100 C105 H7AA 119.8
C104 C105 C100 120.4(2)
C104 C105 H7AA 119.8
C107 C106 H2 120.3
C111 C106 H2 120.3
C111 C106 C107 119.5(3)
C106 C107 H034 120.8
C108 C107 C106 118.5(3)
C108 C107 H034 120.8
C107 C108 H032 120.1
C109 C108 C107 119.9(3)
C109 C108 H032 120.1
C108 C109 H1 119.4
C108 C109 C110 121.1(3)
C110 C109 H1 119.4
C109 C110 H031 119.4
C111 C110 C109 121.2(3)
C111 C110 H031 119.4
C106 C111 H1AA 120.1
C110 C111 C106 119.8(3)
C110 C111 H1AA 120.1

loop_
_geom_bond_atom_site_label_1
_geom_bond_atom_site_label_2
_geom_bond_distance
Fe1 O1 2.1086(8)
Fe1 O11 2.0161(8)
Fe1 O31 2.1199(8)
Fe1 N11 2.1933(10)
Fe1 N12 2.2847(10)
Fe1 N13 2.1287(9)
Fe2 O1 2.0889(8)
Fe2 O11 2.1021(8)
Fe2 O21 2.0003(8)
Fe2 N21 2.1823(9)
Fe2 N22 2.3303(10)
Fe2 N23 2.1262(10)
Fe3 O1 2.1020(8)
Fe3 O21 2.1234(8)
Fe3 O31 2.0115(8)
Fe3 N31 2.1793(10)
Fe3 N32 2.2960(10)
Fe3 N33 2.1195(10)
Fe4 O1 1.8375(8)
Fe4 O2 1.9366(8)
Fe4 N14 2.0969(10)
Fe4 N24 2.1678(10)
Fe4 N34 2.1110(10)
O2 H00C 0.81(3)
O11 C11 1.3835(13)
O21 C21 1.3777(13)
O31 C31 1.3874(13)
N11 C40 1.3425(15)
N11 C44 1.3477(15)
N12 C50 1.3407(16)
N12 C54 1.3442(15)
N13 C71 1.3343(14)
N14 N13 1.3821(13)
N14 C73 1.3604(14)
N15 H00P 0.91(2)
N15 C73 1.3970(15)
N15 C74 1.4859(16)
N21 C55 1.3465(15)
N21 C59 1.3426(15)
N22 C60 1.3436(15)
N22 C64 1.3448(15)
N23 C81 1.3396(15)
N24 N23 1.3683(13)
N24 C83 1.3582(15)
N25 H00M 1.02(2)
N25 C83 1.4216(16)
N25 C84 1.495(2)
N31 C65 1.3473(15)
N31 C69 1.3415(16)
N32 C45 1.3451(14)
N32 C49 1.3438(14)
N33 N34 1.3860(13)
N33 C91 1.3352(15)
N34 C93 1.3584(14)
N35 H02A 0.907(19)
N35 C93 1.3932(15)
N35 C94 1.4779(17)
C1 C37 1.4912(16)
C2 C1 1.3959(17)
C2 H01B 0.9500
C3 C2 1.3942(16)
C3 C4 1.3927(17)
C3 C17 1.4829(17)
C4 H028 0.9500
C5 C4 1.3862(17)
C6 C1 1.3885(17)
C6 C5 1.3998(16)
C6 H00W 0.9500
C11 C12 1.5581(15)
C11 C54 1.5416(16)
C11 C55 1.5483(15)
C13 C12 1.3971(17)
C13 H01D 0.9500
C13 C14 1.3890(18)
C14 H027 0.9500
C15 C14 1.383(2)
C15 H02C 0.9500
C16 C15 1.388(2)
C16 H01T 0.9500
C17 C12 1.4143(17)
C17 C16 1.3976(17)
C22 C21 1.5594(16)
C22 C23 1.3967(17)
C23 H01V 0.9500
C24 C23 1.3882(19)
C24 H01U 0.9500
C24 C25 1.389(2)
C25 H02J 0.9500
C26 C25 1.3874(19)
C26 H01Z 0.9500
C27 C5 1.4831(17)
C27 C22 1.4133(17)
C27 C26 1.4061(16)
C31 C32 1.5552(15)
C31 C44 1.5427(15)
C33 C32 1.4004(16)
C33 H00V 0.9500
C33 C34 1.3949(18)
C34 H01Y 0.9500
C34 C35 1.384(2)
C35 H02O 0.9500
C36 C35 1.3884(19)
C36 H01A 0.9500
C36 C37 1.3998(17)
C37 C32 1.4156(16)
C40 H015 0.9500
C40 C41 1.3878(18)
C41 H026 0.9500
C42 C41 1.387(2)
C42 H023 0.9500
C43 C42 1.3895(18)
C43 H01E 0.9500
C43 C44 1.3957(16)
C45 C31 1.5458(15)
C45 C46 1.3904(15)
C46 H00Z 0.9500
C47 C46 1.3907(16)
C47 H00R 0.9500
C47 C48 1.3865(17)
C48 H013 0.9500
C48 C49 1.3879(17)
C49 H016 0.9500
C50 H02I 0.9500
C50 C51 1.3847(18)
C51 H02K 0.9500
C51 C52 1.385(2)
C52 H024 0.9500
C53 C52 1.3877(18)
C53 H01P 0.9500
C53 C54 1.3936(16)
C56 C55 1.3944(15)
C56 H01I 0.9500
C56 C57 1.3922(18)
C57 H01L 0.9500
C57 C58 1.387(2)
C58 H01N 0.9500
C59 C58 1.3862(17)
C59 H00K 0.9500
C60 H00Q 0.9500
C60 C61 1.3902(19)
C61 H01K 0.9500
C62 C61 1.386(2)
C62 H00T 0.9500
C62 C63 1.3909(18)
C63 H017 0.9500
C64 C21 1.5511(16)
C64 C63 1.3917(17)
C65 C21 1.5443(16)
C65 C66 1.3918(16)
C66 H02H 0.9500
C66 C67 1.3895(19)
C67 H02T 0.9500
C68 C67 1.387(2)
C68 H02S 0.9500
C69 C68 1.3841(18)
C69 H01J 0.9500
C71 H01R 0.9500
C71 C72 1.3918(17)
C72 H02F 0.9500
C72 C73 1.3982(17)
C74 C76 1.528(2)
C74 C77 1.531(2)
C75 C74 1.525(2)
C75 H02B 0.9800
C75 H02E 0.9800
C75 H02G 0.9800
C76 H02 0.9800
C76 HC 0.9800
C76 HD 0.9800
C77 H0AA 0.9800
C77 HE 0.9800
C77 HF 0.9800
C81 H00U 0.9500
C81 C82 1.3886(18)
C82 H00X 0.9500
C82 C83 1.3922(17)
C84 C85 1.521(2)
C84 C86 1.495(3)
C84 C87 1.522(3)
C85 H 0.9800
C85 H02X 0.9800
C85 H02Y 0.9800
C86 H02U 0.9800
C86 H02V 0.9800
C86 H02W 0.9800
C87 H02P 0.9800
C87 H02Q 0.9800
C87 H02R 0.9800
C91 H011 0.9500
C92 C91 1.3885(17)
C92 H02D 0.9500
C93 C92 1.4021(17)
C94 C96 1.528(2)
C95 C94 1.526(2)
C95 H02L 0.9800
C95 H02M 0.9800
C95 H02N 0.9800
C96 H03A 0.9800
C96 H03B 0.9800
C96 H03C 0.9800
C97 C94 1.517(2)
C97 H02Z 0.9800
C97 HA 0.9800
C97 HB 0.9800
C100 H6AA 0.9500
C100 C105 1.387(3)
C101 C100 1.381(3)
C101 H2AA 0.9500
C101 C102 1.375(3)
C102 H3AA 0.9500
C102 C103 1.387(3)
C103 H4AA 0.9500
C103 C104 1.385(3)
C104 H5AA 0.9500
C104 C105 1.377(3)
C105 H7AA 0.9500
C106 H2 0.9500
C106 C107 1.410(5)
C106 C111 1.382(4)
C107 H034 0.9500
C108 C107 1.384(4)
C108 H032 0.9500
C109 C108 1.353(4)
C109 H1 0.9500
C109 C110 1.356(4)
C110 H031 0.9500
C111 C110 1.341(4)
C111 H1AA 0.9500

loop_
_geom_hbond_atom_site_label_D
_geom_hbond_atom_site_label_H
_geom_hbond_atom_site_label_A
_geom_hbond_distance_DH
_geom_hbond_distance_HA
_geom_hbond_distance_DA
_geom_hbond_angle_DHA
O2 H00C N25 0.81(3) 2.03(3) 2.8263(14) 167(3)
N15 H00P O2 0.91(2) 1.91(2) 2.7890(14) 159.8(19)
N35 H02A O2 0.907(19) 1.885(19) 2.7653(14) 163.3(17)
